data_2022280
loop_
_publ_author_name
'Rutherford, Ryan Noboru'
'Ura, Shinji'
'Chan, Tak-Hang'
'Fukumoto, Kozo'
'Nishioka, Takanori'
'Renzetti, Andrea'

_publ_section_title
;
 Dibenzoate esters of <i>cis</i>-tetralin-2,3-diol as analogs of
 (--)-epigallocatechin gallate: synthesis and crystal structure of
 anticancer drug candidates
;
_journal_coeditor_code OP3007
_journal_issue 12
_journal_name_full 'Acta Crystallographica Section C'
_journal_page_first
;
;
_journal_paper_doi 10.1107/S2053229620014916
_journal_volume 76
_journal_year 2020
_chemical_formula_iupac 'C38 H32 O6'
_chemical_formula_moiety 'C38 H32 O6'
_chemical_formula_sum 'C38 H32 O6'
_chemical_formula_weight 583.635
_chemical_name_systematic
;
(2<i>R</i>,3<i>S</i>)-1,2,3,4-Tetrahydronaphthalene-2,3-diyl
bis[4-(benzyloxy)benzoate]
;
_space_group_crystal_system triclinic
_space_group_IT_number 2
_space_group_name_Hall '-P 1'
_space_group_name_H-M_alt 'P -1'
_atom_sites_solution_hydrogens geom
_atom_sites_solution_primary dual
_audit_creation_method
;
Olex2 1.3
(compiled 2020.02.04 svn.rd84adfe8 for OlexSys, GUI svn.r6032)
;
_cell_angle_alpha 86.992(11)
_cell_angle_beta 89.198(10)
_cell_angle_gamma 73.621(6)
_cell_formula_units_Z 4
_cell_length_a 10.239(4)
_cell_length_b 13.056(5)
_cell_length_c 23.923(9)
_cell_measurement_reflns_used 7390
_cell_measurement_temperature 193.4
_cell_measurement_theta_max 27.4544
_cell_measurement_theta_min 3.0721
_cell_volume 3064(2)
_computing_cell_refinement
;
CrystalClear (Rigaku, 2008)
;
_computing_data_collection
;
CrystalClear (Rigaku, 2008)
;
_computing_data_reduction
;
CrystalClear (Rigaku, 2008)
;
_computing_molecular_graphics
;
OLEX2 (Dolomanov <i>et al.</i>, 2009)
;
_computing_publication_material
;
OLEX2 (Dolomanov <i>et al.</i>, 2009)
;
_computing_structure_refinement
;
SHELXL2018 (Sheldrick, 2015b)
;
_computing_structure_solution
;
SHELXT2018 (Sheldrick, 2015a)
;
_diffrn_ambient_temperature 193.4
_diffrn_measured_fraction_theta_full 0.993
_diffrn_measured_fraction_theta_max 0.985
_diffrn_measurement_device
;
Saturn724+ (2x2 bin mode)
;
_diffrn_measurement_device_type 'Rigaku Saturn724+ (2x2 bin mode)'
_diffrn_measurement_method dtprofit.ref
_diffrn_radiation_type MoK\a
_diffrn_radiation_wavelength 0.71075
_diffrn_reflns_av_R_equivalents 0.0433
_diffrn_reflns_av_unetI/netI 0.0537
_diffrn_reflns_limit_h_max 13
_diffrn_reflns_limit_h_min -13
_diffrn_reflns_limit_k_max 16
_diffrn_reflns_limit_k_min -16
_diffrn_reflns_limit_l_max 30
_diffrn_reflns_limit_l_min -30
_diffrn_reflns_number 31561
_diffrn_reflns_theta_full 25.242
_diffrn_reflns_theta_max 27.380
_diffrn_reflns_theta_min 3.072
_exptl_absorpt_coefficient_mu 0.085
_exptl_absorpt_correction_T_max 1.0000
_exptl_absorpt_correction_T_min 0.7026
_exptl_absorpt_correction_type empirical
_exptl_absorpt_process_details DTABSCOR
_exptl_crystal_colour colourless
_exptl_crystal_density_diffrn 1.267
_exptl_crystal_description prism
_exptl_crystal_F_000 1232
_exptl_crystal_size_max 0.236
_exptl_crystal_size_mid 0.091
_exptl_crystal_size_min 0.045
_refine_diff_density_max 0.291
_refine_diff_density_min -0.237
_refine_ls_extinction_method none
_refine_ls_goodness_of_fit_ref 0.993
_refine_ls_hydrogen_treatment constr
_refine_ls_matrix_type full
_refine_ls_number_parameters 793
_refine_ls_number_reflns 13700
_refine_ls_number_restraints 0
_refine_ls_restrained_S_all 0.993
_refine_ls_R_factor_all 0.0930
_refine_ls_R_factor_gt 0.0500
_refine_ls_shift/su_max 0.000
_refine_ls_shift/su_mean 0.000
_refine_ls_structure_factor_coef Fsqd
_refine_ls_weighting_details 'w=1/[\s^2^(Fo^2^)+(0.0593P)^2^] where P=(Fo^2^+2Fc^2^)/3'
_refine_ls_weighting_scheme calc
_refine_ls_wR_factor_gt 0.1153
_refine_ls_wR_factor_ref 0.1393
_reflns_number_gt 8408
_reflns_number_total 13700
_reflns_threshold_expression 'I > 2\s(I)'
_cod_data_source_file op3007sup1.cif
_cod_data_source_block 7
_cod_database_code 2022280
_shelx_space_group_comment
;
The symmetry employed for this shelxl refinement is uniquely defined
by the following loop, which should always be used as a source of
symmetry information in preference to the above space-group names.
They are only intended as comments.
;

loop_
_space_group_symop_operation_xyz
'x, y, z'
'-x, -y, -z'

loop_
_atom_site_type_symbol
_atom_site_label
_atom_site_fract_x
_atom_site_fract_y
_atom_site_fract_z
_atom_site_U_iso_or_equiv
_atom_site_adp_type
_atom_site_calc_flag
_atom_site_occupancy
_atom_site_disorder_assembly
_atom_site_disorder_group
O O7 1.30215(11) -0.17114(8) 0.18042(4) 0.0410(3) Uani d 1 . .
O O4 1.35744(11) -0.76348(9) 0.28689(4) 0.0418(3) Uani d 1 . .
O O10 1.34590(10) -0.24465(9) 0.29203(4) 0.0395(3) Uani d 1 . .
O O1 1.33099(12) -0.66175(9) 0.17978(5) 0.0461(3) Uani d 1 . .
O O9 0.97997(11) 0.28329(8) 0.07517(4) 0.0445(3) Uani d 1 . .
O O3 0.98629(11) -0.19994(8) 0.09329(5) 0.0436(3) Uani d 1 . .
O O8 1.36254(12) -0.19406(9) 0.08981(5) 0.0494(3) Uani d 1 . .
O O12 1.29915(13) 0.08896(10) 0.47780(5) 0.0577(3) Uani d 1 . .
O O6 1.28924(13) -0.42277(10) 0.46894(5) 0.0580(3) Uani d 1 . .
O O2 1.42417(14) -0.65436(10) 0.09425(5) 0.0658(4) Uani d 1 . .
O O5 1.12829(13) -0.70808(12) 0.28649(7) 0.0790(5) Uani d 1 . .
O O11 1.12624(14) -0.22110(13) 0.31493(7) 0.0825(5) Uani d 1 . .
C C42 1.56817(16) -0.45174(12) 0.25791(6) 0.0354(4) Uani d 1 . .
C C55 1.16410(15) 0.04151(12) 0.15827(6) 0.0345(4) Uani d 1 . .
H H55 1.181481 0.015571 0.196071 0.041 Uiso calc 1 . .
C C54 1.08742(15) 0.14664(12) 0.14681(7) 0.0365(4) Uani d 1 . .
H H54 1.054425 0.192692 0.176463 0.044 Uiso calc 1 . .
C C17 1.16394(15) -0.45642(13) 0.16580(7) 0.0382(4) Uani d 1 . .
H H17 1.165600 -0.494707 0.200792 0.046 Uiso calc 1 . .
C C53 1.05961(15) 0.18359(12) 0.09148(7) 0.0365(4) Uani d 1 . .
C C12 1.24863(16) -0.50380(13) 0.12282(7) 0.0382(4) Uani d 1 . .
C C50 1.21564(15) -0.02614(12) 0.11543(6) 0.0350(4) Uani d 1 . .
C C16 1.07677(15) -0.35359(13) 0.15821(7) 0.0384(4) Uani d 1 . .
H H16 1.020548 -0.321103 0.188022 0.046 Uiso calc 1 . .
C C41 1.41567(16) -0.42973(13) 0.26558(7) 0.0398(4) Uani d 1 . .
H H41A 1.396937 -0.444609 0.305433 0.048 Uiso calc 1 . .
H H41B 1.383940 -0.479861 0.243278 0.048 Uiso calc 1 . .
C C5 1.65081(16) -0.86808(13) 0.23145(6) 0.0391(4) Uani d 1 . .
C C40 1.33373(16) -0.31617(12) 0.24857(6) 0.0365(4) Uani d 1 . .
H H40 1.235938 -0.313242 0.243514 0.044 Uiso calc 1 . .
C C49 1.30041(16) -0.13783(13) 0.12552(6) 0.0367(4) Uani d 1 . .
C C15 1.07280(15) -0.29877(12) 0.10644(7) 0.0357(4) Uani d 1 . .
C C57 0.82961(17) 0.45510(12) 0.09047(7) 0.0388(4) Uani d 1 . .
C C39 1.38881(16) -0.27830(12) 0.19482(6) 0.0362(4) Uani d 1 . .
H H39 1.382810 -0.326665 0.164492 0.043 Uiso calc 1 . .
C C13 1.24527(16) -0.44684(13) 0.07152(7) 0.0414(4) Uani d 1 . .
H H13 1.303441 -0.478413 0.042030 0.050 Uiso calc 1 . .
C C45 1.65558(17) -0.54656(13) 0.28116(7) 0.0423(4) Uani d 1 . .
H H45 1.618249 -0.594761 0.302643 0.051 Uiso calc 1 . .
C C43 1.62395(16) -0.38144(13) 0.22658(6) 0.0372(4) Uani d 1 . .
C C4 1.59555(17) -0.94913(13) 0.25136(7) 0.0399(4) Uani d 1 . .
C C14 1.15848(16) -0.34538(13) 0.06325(7) 0.0393(4) Uani d 1 . .
H H14 1.156961 -0.307228 0.028229 0.047 Uiso calc 1 . .
C C3 1.44467(17) -0.93659(13) 0.24740(8) 0.0477(4) Uani d 1 . .
H H3A 1.414082 -0.965071 0.282833 0.057 Uiso calc 1 . .
H H3B 1.428675 -0.980120 0.216943 0.057 Uiso calc 1 . .
C C19 0.78282(16) -0.05931(13) 0.10716(7) 0.0395(4) Uani d 1 . .
C C51 1.18866(17) 0.01284(13) 0.06013(7) 0.0435(4) Uani d 1 . .
H H51 1.224015 -0.032500 0.030421 0.052 Uiso calc 1 . .
C C1 1.42235(17) -0.76865(12) 0.19002(7) 0.0414(4) Uani d 1 . .
H H1 1.429360 -0.809565 0.155389 0.050 Uiso calc 1 . .
C C30 1.38587(18) -0.56450(14) 0.41186(7) 0.0457(4) Uani d 1 . .
H H30 1.472101 -0.566606 0.426820 0.055 Uiso calc 1 . .
C C69 1.38105(17) -0.11439(13) 0.37558(7) 0.0431(4) Uani d 1 . .
H H69 1.460557 -0.157949 0.358722 0.052 Uiso calc 1 . .
C C26 1.25104(17) -0.63374(13) 0.34988(7) 0.0428(4) Uani d 1 . .
C C62 0.88798(18) 0.52731(13) 0.06345(7) 0.0469(4) Uani d 1 . .
H H62 0.984283 0.511658 0.061372 0.056 Uiso calc 1 . .
C C64 1.25335(17) -0.12349(13) 0.36116(7) 0.0421(4) Uani d 1 . .
C C52 1.11124(17) 0.11645(13) 0.04810(7) 0.0447(4) Uani d 1 . .
H H52 1.093106 0.142044 0.010281 0.054 Uiso calc 1 . .
C C44 1.53543(16) -0.27678(13) 0.20081(7) 0.0423(4) Uani d 1 . .
H H44A 1.571777 -0.263003 0.163473 0.051 Uiso calc 1 . .
H H44B 1.538902 -0.217776 0.224578 0.051 Uiso calc 1 . .
C C2 1.35909(17) -0.82188(13) 0.23637(7) 0.0410(4) Uani d 1 . .
H H2 1.264226 -0.820125 0.225926 0.049 Uiso calc 1 . .
C C63 1.23324(17) -0.19997(14) 0.32097(7) 0.0446(4) Uani d 1 . .
C C56 0.91774(18) 0.35370(13) 0.11835(7) 0.0461(4) Uani d 1 . .
H H56A 0.988640 0.369544 0.141345 0.055 Uiso calc 1 . .
H H56B 0.861915 0.319705 0.143095 0.055 Uiso calc 1 . .
C C7 1.68193(18) -1.04458(14) 0.27392(7) 0.0479(4) Uani d 1 . .
H H7 1.644505 -1.099854 0.287609 0.057 Uiso calc 1 . .
C C25 1.23612(18) -0.70477(14) 0.30538(8) 0.0470(4) Uani d 1 . .
C C11 1.34306(18) -0.61288(13) 0.12934(7) 0.0443(4) Uani d 1 . .
C C6 1.56301(17) -0.76284(13) 0.20629(7) 0.0455(4) Uani d 1 . .
H H6A 1.608796 -0.741853 0.172686 0.055 Uiso calc 1 . .
H H6B 1.553369 -0.706938 0.233699 0.055 Uiso calc 1 . .
C C46 1.79454(18) -0.57166(14) 0.27361(7) 0.0489(5) Uani d 1 . .
H H46 1.852132 -0.636525 0.289625 0.059 Uiso calc 1 . .
C C31 1.37658(17) -0.63586(13) 0.37236(7) 0.0418(4) Uani d 1 . .
H H31 1.456689 -0.686840 0.360451 0.050 Uiso calc 1 . .
C C68 1.39250(18) -0.04248(14) 0.41418(7) 0.0481(4) Uani d 1 . .
H H68 1.479911 -0.037116 0.423873 0.058 Uiso calc 1 . .
C C60 0.6677(2) 0.64563(15) 0.04278(8) 0.0597(6) Uani d 1 . .
H H60 0.612368 0.711516 0.026897 0.072 Uiso calc 1 . .
C C48 1.76441(17) -0.40833(15) 0.21906(7) 0.0484(4) Uani d 1 . .
H H48 1.802609 -0.361138 0.197197 0.058 Uiso calc 1 . .
C C47 1.84942(18) -0.50149(15) 0.24247(8) 0.0523(5) Uani d 1 . .
H H47 1.945098 -0.517511 0.237290 0.063 Uiso calc 1 . .
C C10 1.79085(18) -0.88436(16) 0.23504(7) 0.0526(5) Uani d 1 . .
H H10 1.828980 -0.829179 0.221834 0.063 Uiso calc 1 . .
C C67 1.27712(19) 0.02214(14) 0.43895(7) 0.0488(4) Uani d 1 . .
C C71 1.22504(19) 0.22520(14) 0.54373(7) 0.0505(5) Uani d 1 . .
C C8 1.82109(19) -1.06014(16) 0.27670(7) 0.0545(5) Uani d 1 . .
H H8 1.878853 -1.125860 0.291719 0.065 Uiso calc 1 . .
C C61 0.8074(2) 0.62206(14) 0.03946(8) 0.0575(5) Uani d 1 . .
H H61 0.848203 0.671073 0.020639 0.069 Uiso calc 1 . .
C C33 1.2126(2) -0.28075(15) 0.53154(8) 0.0526(5) Uani d 1 . .
C C27 1.13546(19) -0.55881(15) 0.36822(8) 0.0587(5) Uani d 1 . .
H H27 1.049243 -0.556653 0.353234 0.070 Uiso calc 1 . .
C C29 1.26943(19) -0.48986(14) 0.42965(7) 0.0480(4) Uani d 1 . .
C C65 1.13832(19) -0.05829(16) 0.38625(8) 0.0589(5) Uani d 1 . .
H H65 1.050870 -0.063862 0.376790 0.071 Uiso calc 1 . .
C C9 1.87537(19) -0.97909(17) 0.25741(8) 0.0573(5) Uani d 1 . .
H H9 1.970675 -0.988631 0.259570 0.069 Uiso calc 1 . .
C C24 0.8129(2) 0.03632(15) 0.09729(7) 0.0537(5) Uani d 1 . .
H H24 0.899744 0.042200 0.107418 0.064 Uiso calc 1 . .
C C58 0.68922(19) 0.47900(15) 0.09267(8) 0.0551(5) Uani d 1 . .
H H58 0.647759 0.429539 0.110653 0.066 Uiso calc 1 . .
C C28 1.14309(19) -0.48699(16) 0.40797(9) 0.0618(6) Uani d 1 . .
H H28 1.062947 -0.436473 0.420211 0.074 Uiso calc 1 . .
C C59 0.6088(2) 0.57436(17) 0.06890(9) 0.0640(6) Uani d 1 . .
H H59 0.512399 0.590310 0.070725 0.077 Uiso calc 1 . .
C C20 0.6571(2) -0.06701(18) 0.09220(8) 0.0607(5) Uani d 1 . .
H H20 0.635301 -0.132774 0.098295 0.073 Uiso calc 1 . .
C C66 1.14915(19) 0.01453(16) 0.42476(8) 0.0608(5) Uani d 1 . .
H H66 1.069781 0.058898 0.441316 0.073 Uiso calc 1 . .
C C18 0.8856(2) -0.15332(15) 0.13403(8) 0.0616(6) Uani d 1 . .
H H18A 0.929633 -0.130238 0.165753 0.074 Uiso calc 1 . .
H H18B 0.840217 -0.206844 0.148689 0.074 Uiso calc 1 . .
C C32 1.1706(2) -0.34744(16) 0.48963(9) 0.0639(6) Uani d 1 . .
H H32A 1.109009 -0.385758 0.507570 0.077 Uiso calc 1 . .
H H32B 1.121095 -0.300791 0.458243 0.077 Uiso calc 1 . .
C C23 0.7201(3) 0.12221(16) 0.07330(8) 0.0756(7) Uani d 1 . .
H H23 0.742923 0.187467 0.066622 0.091 Uiso calc 1 . .
C C34 1.1549(2) -0.26955(17) 0.58394(9) 0.0671(6) Uani d 1 . .
H H34 1.092102 -0.308466 0.594601 0.080 Uiso calc 1 . .
C C38 1.3058(2) -0.22467(17) 0.51726(8) 0.0653(6) Uani d 1 . .
H H38 1.347273 -0.231381 0.481362 0.078 Uiso calc 1 . .
C C72 1.1714(2) 0.23820(17) 0.59652(8) 0.0677(6) Uani d 1 . .
H H72 1.110213 0.198928 0.608861 0.081 Uiso calc 1 . .
C C36 1.2773(2) -0.14701(17) 0.60680(9) 0.0693(6) Uani d 1 . .
H H36 1.298025 -0.100350 0.632272 0.083 Uiso calc 1 . .
C C37 1.3388(2) -0.15890(17) 0.55496(9) 0.0709(6) Uani d 1 . .
H H37 1.403981 -0.121821 0.545052 0.085 Uiso calc 1 . .
C C70 1.1817(2) 0.15459(16) 0.50475(9) 0.0636(6) Uani d 1 . .
H H70A 1.133799 0.108940 0.525999 0.076 Uiso calc 1 . .
H H70B 1.118217 0.198964 0.476290 0.076 Uiso calc 1 . .
C C35 1.1860(3) -0.20323(18) 0.62126(9) 0.0753(7) Uani d 1 . .
H H35 1.144244 -0.196348 0.657103 0.090 Uiso calc 1 . .
C C76 1.3141(2) 0.28247(17) 0.52638(9) 0.0703(6) Uani d 1 . .
H H76 1.352660 0.274192 0.489965 0.084 Uiso calc 1 . .
C C21 0.5617(2) 0.0217(3) 0.06808(9) 0.0868(9) Uani d 1 . .
H H21 0.474030 0.017218 0.058142 0.104 Uiso calc 1 . .
C C22 0.5956(3) 0.1161(2) 0.05876(9) 0.0876(10) Uani d 1 . .
H H22 0.531268 0.176941 0.042101 0.105 Uiso calc 1 . .
C C73 1.2037(3) 0.3063(2) 0.63190(9) 0.0839(8) Uani d 1 . .
H H73 1.165671 0.313476 0.668422 0.101 Uiso calc 1 . .
C C74 1.2910(3) 0.36416(18) 0.61468(11) 0.0831(8) Uani d 1 . .
H H74 1.312628 0.412403 0.638925 0.100 Uiso calc 1 . .
C C75 1.3476(3) 0.35175(18) 0.56159(11) 0.0854(7) Uani d 1 . .
H H75 1.409155 0.390801 0.549465 0.102 Uiso calc 1 . .

loop_
_atom_site_aniso_label
_atom_site_aniso_U_11
_atom_site_aniso_U_22
_atom_site_aniso_U_33
_atom_site_aniso_U_12
_atom_site_aniso_U_13
_atom_site_aniso_U_23
O7 0.0477(7) 0.0300(6) 0.0368(6) 0.0032(5) -0.0015(5) -0.0013(5)
O4 0.0368(6) 0.0442(7) 0.0406(6) -0.0042(5) -0.0027(5) -0.0069(5)
O10 0.0377(6) 0.0425(7) 0.0373(6) -0.0083(5) 0.0005(5) -0.0106(5)
O1 0.0559(7) 0.0321(6) 0.0401(7) 0.0039(5) -0.0030(5) -0.0002(5)
O9 0.0536(7) 0.0294(6) 0.0414(7) 0.0029(5) 0.0031(5) -0.0002(5)
O3 0.0459(7) 0.0334(6) 0.0438(7) 0.0015(5) 0.0041(5) -0.0022(5)
O8 0.0572(8) 0.0375(7) 0.0408(7) 0.0074(6) 0.0051(5) -0.0041(5)
O12 0.0542(8) 0.0544(8) 0.0633(8) -0.0090(6) 0.0032(6) -0.0278(7)
O6 0.0558(8) 0.0523(8) 0.0617(8) -0.0050(6) -0.0019(6) -0.0203(7)
O2 0.0819(10) 0.0482(8) 0.0463(8) 0.0157(7) 0.0081(7) -0.0030(6)
O5 0.0378(8) 0.0858(11) 0.1105(12) -0.0050(7) -0.0067(7) -0.0468(9)
O11 0.0392(8) 0.0985(12) 0.1140(13) -0.0167(8) 0.0096(8) -0.0625(10)
C42 0.0382(9) 0.0335(9) 0.0333(8) -0.0072(7) -0.0033(7) -0.0061(7)
C55 0.0342(9) 0.0333(9) 0.0339(8) -0.0059(7) -0.0030(6) -0.0032(7)
C54 0.0364(9) 0.0326(9) 0.0384(9) -0.0056(7) -0.0017(7) -0.0048(7)
C17 0.0356(9) 0.0370(9) 0.0387(9) -0.0046(7) -0.0056(7) -0.0015(7)
C53 0.0353(9) 0.0274(8) 0.0430(9) -0.0028(7) 0.0018(7) 0.0002(7)
C12 0.0379(9) 0.0332(9) 0.0406(9) -0.0046(7) -0.0063(7) -0.0049(7)
C50 0.0312(8) 0.0319(9) 0.0383(9) -0.0028(7) -0.0002(6) -0.0024(7)
C16 0.0350(9) 0.0385(9) 0.0373(9) -0.0030(7) -0.0015(7) -0.0043(7)
C41 0.0419(10) 0.0341(9) 0.0430(9) -0.0106(7) -0.0023(7) 0.0015(7)
C5 0.0401(10) 0.0411(10) 0.0323(8) -0.0044(8) 0.0009(7) -0.0068(7)
C40 0.0368(9) 0.0353(9) 0.0369(9) -0.0084(7) -0.0037(7) -0.0051(7)
C49 0.0370(9) 0.0339(9) 0.0358(9) -0.0040(7) -0.0025(7) -0.0026(7)
C15 0.0339(9) 0.0294(8) 0.0417(9) -0.0051(7) -0.0041(7) -0.0039(7)
C57 0.0415(10) 0.0282(9) 0.0434(9) -0.0037(7) -0.0004(7) -0.0055(7)
C39 0.0422(9) 0.0248(8) 0.0362(9) -0.0004(7) -0.0028(7) -0.0019(7)
C13 0.0436(10) 0.0378(9) 0.0393(9) -0.0047(8) 0.0014(7) -0.0081(8)
C45 0.0476(10) 0.0349(9) 0.0414(9) -0.0059(8) -0.0048(7) -0.0038(8)
C43 0.0387(9) 0.0360(9) 0.0354(9) -0.0074(7) -0.0020(7) -0.0047(7)
C4 0.0442(10) 0.0355(9) 0.0360(9) -0.0038(8) -0.0041(7) -0.0064(7)
C14 0.0440(10) 0.0339(9) 0.0372(9) -0.0064(7) -0.0005(7) -0.0012(7)
C3 0.0482(11) 0.0336(9) 0.0591(11) -0.0069(8) -0.0125(8) -0.0030(8)
C19 0.0375(9) 0.0343(9) 0.0405(9) 0.0000(7) 0.0041(7) -0.0043(7)
C51 0.0472(10) 0.0359(9) 0.0383(9) 0.0029(8) 0.0047(7) -0.0034(8)
C1 0.0477(10) 0.0297(9) 0.0389(9) 0.0030(7) -0.0057(7) -0.0051(7)
C30 0.0422(10) 0.0452(10) 0.0466(10) -0.0073(8) -0.0028(8) -0.0014(8)
C69 0.0412(10) 0.0411(10) 0.0440(10) -0.0064(8) 0.0050(7) -0.0058(8)
C26 0.0424(10) 0.0365(9) 0.0465(10) -0.0061(8) 0.0007(8) -0.0031(8)
C62 0.0432(10) 0.0374(10) 0.0593(11) -0.0098(8) -0.0074(8) -0.0013(9)
C64 0.0390(10) 0.0400(10) 0.0440(10) -0.0048(8) -0.0020(7) -0.0081(8)
C52 0.0518(11) 0.0391(10) 0.0348(9) 0.0002(8) 0.0031(7) 0.0016(8)
C44 0.0438(10) 0.0367(9) 0.0442(10) -0.0086(8) 0.0012(7) 0.0033(8)
C2 0.0404(9) 0.0356(9) 0.0447(10) -0.0056(7) -0.0099(7) -0.0063(8)
C63 0.0347(10) 0.0426(10) 0.0507(11) -0.0001(8) -0.0004(8) -0.0090(8)
C56 0.0533(11) 0.0307(9) 0.0473(10) 0.0003(8) 0.0040(8) -0.0070(8)
C7 0.0506(11) 0.0404(10) 0.0457(10) -0.0011(8) -0.0034(8) -0.0029(8)
C25 0.0353(10) 0.0419(10) 0.0575(11) -0.0007(8) 0.0011(8) -0.0025(9)
C11 0.0523(11) 0.0350(9) 0.0386(10) -0.0003(8) -0.0056(8) -0.0042(8)
C6 0.0505(11) 0.0384(10) 0.0451(10) -0.0085(8) 0.0022(8) -0.0025(8)
C46 0.0489(11) 0.0395(10) 0.0494(11) 0.0031(9) -0.0078(8) -0.0071(8)
C31 0.0395(9) 0.0378(10) 0.0431(10) -0.0034(8) 0.0033(7) 0.0018(8)
C68 0.0430(10) 0.0479(11) 0.0540(11) -0.0118(8) 0.0009(8) -0.0139(9)
C60 0.0697(14) 0.0372(11) 0.0577(12) 0.0111(10) -0.0187(10) -0.0102(9)
C48 0.0411(10) 0.0529(11) 0.0492(11) -0.0110(9) 0.0002(8) 0.0018(9)
C47 0.0360(10) 0.0592(12) 0.0552(11) -0.0026(9) -0.0007(8) -0.0047(10)
C10 0.0448(11) 0.0649(13) 0.0449(10) -0.0106(10) 0.0065(8) -0.0012(9)
C67 0.0528(11) 0.0431(10) 0.0485(11) -0.0078(9) -0.0002(8) -0.0157(9)
C71 0.0616(12) 0.0408(10) 0.0431(10) -0.0032(9) -0.0022(9) -0.0094(8)
C8 0.0494(12) 0.0557(12) 0.0434(10) 0.0096(10) -0.0027(8) -0.0022(9)
C61 0.0773(15) 0.0340(10) 0.0618(13) -0.0166(10) -0.0137(10) 0.0025(9)
C33 0.0610(12) 0.0423(11) 0.0460(11) 0.0007(9) -0.0044(9) -0.0071(9)
C27 0.0383(10) 0.0585(13) 0.0737(14) -0.0014(9) -0.0032(9) -0.0198(11)
C29 0.0526(11) 0.0400(10) 0.0484(11) -0.0072(9) -0.0004(8) -0.0064(8)
C65 0.0405(11) 0.0619(13) 0.0703(13) -0.0030(9) -0.0025(9) -0.0291(10)
C9 0.0385(10) 0.0775(15) 0.0466(11) -0.0012(10) 0.0013(8) -0.0022(10)
C24 0.0678(13) 0.0499(12) 0.0492(11) -0.0255(10) -0.0082(9) -0.0023(9)
C58 0.0471(11) 0.0520(12) 0.0615(12) -0.0068(9) 0.0093(9) -0.0030(10)
C28 0.0446(11) 0.0575(13) 0.0761(14) 0.0012(9) 0.0009(10) -0.0247(11)
C59 0.0411(11) 0.0666(14) 0.0702(14) 0.0101(10) -0.0033(9) -0.0152(11)
C20 0.0574(13) 0.0726(14) 0.0594(13) -0.0303(11) 0.0085(10) -0.0059(11)
C66 0.0437(11) 0.0612(13) 0.0711(13) 0.0008(9) 0.0025(9) -0.0319(11)
C18 0.0622(13) 0.0520(12) 0.0506(11) 0.0147(10) 0.0142(9) 0.0018(9)
C32 0.0600(13) 0.0565(13) 0.0698(14) -0.0039(10) 0.0039(10) -0.0239(11)
C23 0.133(2) 0.0329(11) 0.0499(13) -0.0053(13) -0.0047(13) -0.0053(9)
C34 0.0826(16) 0.0587(13) 0.0582(13) -0.0163(12) 0.0087(11) -0.0099(11)
C38 0.0835(16) 0.0672(14) 0.0475(12) -0.0242(12) 0.0012(10) -0.0071(10)
C72 0.0803(15) 0.0706(15) 0.0495(12) -0.0148(12) 0.0077(10) -0.0150(11)
C36 0.0965(18) 0.0491(13) 0.0521(13) -0.0015(12) -0.0192(12) -0.0108(10)
C37 0.0914(17) 0.0627(14) 0.0636(14) -0.0291(13) -0.0116(12) -0.0058(11)
C70 0.0613(13) 0.0608(13) 0.0668(13) -0.0097(10) 0.0068(10) -0.0302(11)
C35 0.1061(19) 0.0678(15) 0.0482(13) -0.0171(14) 0.0050(12) -0.0115(11)
C76 0.1069(19) 0.0612(14) 0.0491(12) -0.0326(13) 0.0052(11) -0.0102(10)
C21 0.0318(11) 0.157(3) 0.0593(14) -0.0061(15) -0.0006(9) -0.0111(17)
C22 0.092(2) 0.0834(19) 0.0415(12) 0.0501(16) 0.0033(12) -0.0031(12)
C73 0.105(2) 0.0867(19) 0.0484(13) -0.0037(16) -0.0043(12) -0.0253(13)
C74 0.108(2) 0.0549(15) 0.0754(17) 0.0016(14) -0.0361(15) -0.0293(12)
C75 0.118(2) 0.0618(15) 0.0850(18) -0.0371(15) -0.0089(15) -0.0115(13)

loop_
_atom_type_symbol
_atom_type_description
_atom_type_scat_dispersion_real
_atom_type_scat_dispersion_imag
_atom_type_scat_source
C C 0.0033 0.0016 'International Tables Vol C Tables 4.2.6.8 and 6.1.1.4'
H H 0.0000 0.0000 'International Tables Vol C Tables 4.2.6.8 and 6.1.1.4'
O O 0.0106 0.0060 'International Tables Vol C Tables 4.2.6.8 and 6.1.1.4'

loop_
_geom_angle_atom_site_label_1
_geom_angle_atom_site_label_2
_geom_angle_atom_site_label_3
_geom_angle_site_symmetry_1
_geom_angle_site_symmetry_3
_geom_angle
_geom_angle_publ_flag
C49 O7 C39 . . 116.14(11) ?
C25 O4 C2 . . 117.75(13) ?
C63 O10 C40 . . 116.97(13) ?
C11 O1 C1 . . 116.15(12) ?
C53 O9 C56 . . 117.60(12) ?
C15 O3 C18 . . 117.72(12) ?
C67 O12 C70 . . 117.03(15) ?
C29 O6 C32 . . 117.04(15) ?
C45 C42 C41 . . 119.56(15) ?
C43 C42 C41 . . 121.62(14) ?
C43 C42 C45 . . 118.78(15) ?
C54 C55 H55 . . 119.4 ?
C50 C55 H55 . . 119.4 ?
C50 C55 C54 . . 121.12(14) ?
C55 C54 H54 . . 120.4 ?
C53 C54 C55 . . 119.27(14) ?
C53 C54 H54 . . 120.4 ?
C12 C17 H17 . . 119.6 ?
C12 C17 C16 . . 120.79(15) ?
C16 C17 H17 . . 119.6 ?
O9 C53 C54 . . 124.56(14) ?
O9 C53 C52 . . 115.33(14) ?
C54 C53 C52 . . 120.09(14) ?
C17 C12 C13 . . 119.15(15) ?
C17 C12 C11 . . 122.38(15) ?
C13 C12 C11 . . 118.48(15) ?
C55 C50 C49 . . 123.10(14) ?
C55 C50 C51 . . 118.82(14) ?
C51 C50 C49 . . 118.07(14) ?
C17 C16 H16 . . 120.4 ?
C17 C16 C15 . . 119.30(15) ?
C15 C16 H16 . . 120.4 ?
C42 C41 H41A . . 108.6 ?
C42 C41 H41B . . 108.6 ?
C42 C41 C40 . . 114.49(13) ?
H41A C41 H41B . . 107.6 ?
C40 C41 H41A . . 108.6 ?
C40 C41 H41B . . 108.6 ?
C4 C5 C6 . . 121.94(15) ?
C10 C5 C4 . . 118.99(16) ?
C10 C5 C6 . . 119.07(16) ?
O10 C40 C41 . . 109.32(12) ?
O10 C40 H40 . . 109.8 ?
O10 C40 C39 . . 107.61(13) ?
C41 C40 H40 . . 109.8 ?
C39 C40 C41 . . 110.45(13) ?
C39 C40 H40 . . 109.8 ?
O7 C49 C50 . . 112.24(13) ?
O8 C49 O7 . . 122.88(14) ?
O8 C49 C50 . . 124.87(14) ?
O3 C15 C16 . . 124.38(14) ?
O3 C15 C14 . . 115.36(14) ?
C16 C15 C14 . . 120.23(14) ?
C62 C57 C56 . . 120.30(15) ?
C62 C57 C58 . . 118.90(16) ?
C58 C57 C56 . . 120.78(16) ?
O7 C39 C40 . . 106.98(12) ?
O7 C39 H39 . . 109.2 ?
O7 C39 C44 . . 110.28(13) ?
C40 C39 H39 . . 109.2 ?
C40 C39 C44 . . 112.07(13) ?
C44 C39 H39 . . 109.2 ?
C12 C13 H13 . . 119.7 ?
C14 C13 C12 . . 120.67(15) ?
C14 C13 H13 . . 119.7 ?
C42 C45 H45 . . 119.2 ?
C46 C45 C42 . . 121.56(16) ?
C46 C45 H45 . . 119.2 ?
C42 C43 C44 . . 121.56(14) ?
C48 C43 C42 . . 118.92(15) ?
C48 C43 C44 . . 119.53(15) ?
C5 C4 C3 . . 121.18(14) ?
C5 C4 C7 . . 119.25(16) ?
C7 C4 C3 . . 119.55(16) ?
C15 C14 H14 . . 120.1 ?
C13 C14 C15 . . 119.84(15) ?
C13 C14 H14 . . 120.1 ?
C4 C3 H3A . . 108.8 ?
C4 C3 H3B . . 108.8 ?
C4 C3 C2 . . 113.87(14) ?
H3A C3 H3B . . 107.7 ?
C2 C3 H3A . . 108.8 ?
C2 C3 H3B . . 108.8 ?
C24 C19 C18 . . 120.37(17) ?
C20 C19 C24 . . 119.08(17) ?
C20 C19 C18 . . 120.54(18) ?
C50 C51 H51 . . 119.6 ?
C52 C51 C50 . . 120.74(15) ?
C52 C51 H51 . . 119.6 ?
O1 C1 H1 . . 109.4 ?
O1 C1 C2 . . 106.62(13) ?
O1 C1 C6 . . 110.43(14) ?
C2 C1 H1 . . 109.4 ?
C2 C1 C6 . . 111.46(13) ?
C6 C1 H1 . . 109.4 ?
C31 C30 H30 . . 119.9 ?
C31 C30 C29 . . 120.11(17) ?
C29 C30 H30 . . 119.9 ?
C64 C69 H69 . . 119.8 ?
C68 C69 H69 . . 119.8 ?
C68 C69 C64 . . 120.37(16) ?
C31 C26 C25 . . 122.89(15) ?
C27 C26 C25 . . 118.56(16) ?
C27 C26 C31 . . 118.49(17) ?
C57 C62 H62 . . 119.8 ?
C61 C62 C57 . . 120.43(17) ?
C61 C62 H62 . . 119.8 ?
C69 C64 C63 . . 123.45(15) ?
C65 C64 C69 . . 118.68(16) ?
C65 C64 C63 . . 117.87(16) ?
C53 C52 H52 . . 120.0 ?
C51 C52 C53 . . 119.94(15) ?
C51 C52 H52 . . 120.0 ?
C39 C44 H44A . . 109.3 ?
C39 C44 H44B . . 109.3 ?
C43 C44 C39 . . 111.81(13) ?
C43 C44 H44A . . 109.3 ?
C43 C44 H44B . . 109.3 ?
H44A C44 H44B . . 107.9 ?
O4 C2 C3 . . 108.73(13) ?
O4 C2 C1 . . 107.79(13) ?
O4 C2 H2 . . 110.1 ?
C3 C2 H2 . . 110.1 ?
C1 C2 C3 . . 109.92(14) ?
C1 C2 H2 . . 110.1 ?
O10 C63 C64 . . 112.96(15) ?
O11 C63 O10 . . 123.17(16) ?
O11 C63 C64 . . 123.87(16) ?
O9 C56 C57 . . 107.86(13) ?
O9 C56 H56A . . 110.1 ?
O9 C56 H56B . . 110.1 ?
C57 C56 H56A . . 110.1 ?
C57 C56 H56B . . 110.1 ?
H56A C56 H56B . . 108.4 ?
C4 C7 H7 . . 119.4 ?
C8 C7 C4 . . 121.17(18) ?
C8 C7 H7 . . 119.4 ?
O4 C25 C26 . . 111.96(15) ?
O5 C25 O4 . . 123.38(17) ?
O5 C25 C26 . . 124.63(16) ?
O1 C11 C12 . . 112.68(14) ?
O2 C11 O1 . . 122.94(15) ?
O2 C11 C12 . . 124.38(16) ?
C5 C6 C1 . . 112.42(14) ?
C5 C6 H6A . . 109.1 ?
C5 C6 H6B . . 109.1 ?
C1 C6 H6A . . 109.1 ?
C1 C6 H6B . . 109.1 ?
H6A C6 H6B . . 107.9 ?
C45 C46 H46 . . 120.3 ?
C45 C46 C47 . . 119.42(16) ?
C47 C46 H46 . . 120.3 ?
C30 C31 C26 . . 120.71(16) ?
C30 C31 H31 . . 119.6 ?
C26 C31 H31 . . 119.6 ?
C69 C68 H68 . . 119.8 ?
C69 C68 C67 . . 120.46(17) ?
C67 C68 H68 . . 119.8 ?
C61 C60 H60 . . 120.0 ?
C59 C60 H60 . . 120.0 ?
C59 C60 C61 . . 120.07(18) ?
C43 C48 H48 . . 119.1 ?
C47 C48 C43 . . 121.76(17) ?
C47 C48 H48 . . 119.1 ?
C46 C47 H47 . . 120.2 ?
C48 C47 C46 . . 119.56(17) ?
C48 C47 H47 . . 120.2 ?
C5 C10 H10 . . 119.4 ?
C9 C10 C5 . . 121.29(18) ?
C9 C10 H10 . . 119.4 ?
O12 C67 C68 . . 116.13(16) ?
O12 C67 C66 . . 124.00(16) ?
C68 C67 C66 . . 119.85(17) ?
C72 C71 C70 . . 120.4(2) ?
C72 C71 C76 . . 118.62(19) ?
C76 C71 C70 . . 120.92(18) ?
C7 C8 H8 . . 120.3 ?
C7 C8 C9 . . 119.39(17) ?
C9 C8 H8 . . 120.3 ?
C62 C61 H61 . . 120.0 ?
C60 C61 C62 . . 120.04(18) ?
C60 C61 H61 . . 120.0 ?
C34 C33 C32 . . 121.0(2) ?
C34 C33 C38 . . 118.26(19) ?
C38 C33 C32 . . 120.64(18) ?
C26 C27 H27 . . 119.3 ?
C28 C27 C26 . . 121.46(18) ?
C28 C27 H27 . . 119.3 ?
O6 C29 C30 . . 115.70(16) ?
O6 C29 C28 . . 124.29(16) ?
C30 C29 C28 . . 120.01(18) ?
C64 C65 H65 . . 119.4 ?
C66 C65 C64 . . 121.19(18) ?
C66 C65 H65 . . 119.4 ?
C10 C9 C8 . . 119.90(18) ?
C10 C9 H9 . . 120.0 ?
C8 C9 H9 . . 120.0 ?
C19 C24 H24 . . 119.6 ?
C23 C24 C19 . . 120.9(2) ?
C23 C24 H24 . . 119.6 ?
C57 C58 H58 . . 119.8 ?
C59 C58 C57 . . 120.49(19) ?
C59 C58 H58 . . 119.8 ?
C27 C28 C29 . . 119.21(18) ?
C27 C28 H28 . . 120.4 ?
C29 C28 H28 . . 120.4 ?
C60 C59 C58 . . 120.05(19) ?
C60 C59 H59 . . 120.0 ?
C58 C59 H59 . . 120.0 ?
C19 C20 H20 . . 120.1 ?
C19 C20 C21 . . 119.9(2) ?
C21 C20 H20 . . 120.1 ?
C67 C66 H66 . . 120.3 ?
C65 C66 C67 . . 119.44(17) ?
C65 C66 H66 . . 120.3 ?
O3 C18 C19 . . 109.17(14) ?
O3 C18 H18A . . 109.8 ?
O3 C18 H18B . . 109.8 ?
C19 C18 H18A . . 109.8 ?
C19 C18 H18B . . 109.8 ?
H18A C18 H18B . . 108.3 ?
O6 C32 C33 . . 109.29(16) ?
O6 C32 H32A . . 109.8 ?
O6 C32 H32B . . 109.8 ?
C33 C32 H32A . . 109.8 ?
C33 C32 H32B . . 109.8 ?
H32A C32 H32B . . 108.3 ?
C24 C23 H23 . . 119.6 ?
C22 C23 C24 . . 120.7(2) ?
C22 C23 H23 . . 119.6 ?
C33 C34 H34 . . 119.3 ?
C33 C34 C35 . . 121.5(2) ?
C35 C34 H34 . . 119.3 ?
C33 C38 H38 . . 119.8 ?
C37 C38 C33 . . 120.5(2) ?
C37 C38 H38 . . 119.8 ?
C71 C72 H72 . . 119.2 ?
C73 C72 C71 . . 121.6(2) ?
C73 C72 H72 . . 119.2 ?
C37 C36 H36 . . 120.3 ?
C35 C36 H36 . . 120.3 ?
C35 C36 C37 . . 119.4(2) ?
C38 C37 H37 . . 119.9 ?
C36 C37 C38 . . 120.3(2) ?
C36 C37 H37 . . 119.9 ?
O12 C70 C71 . . 109.40(16) ?
O12 C70 H70A . . 109.8 ?
O12 C70 H70B . . 109.8 ?
C71 C70 H70A . . 109.8 ?
C71 C70 H70B . . 109.8 ?
H70A C70 H70B . . 108.2 ?
C34 C35 H35 . . 119.9 ?
C36 C35 C34 . . 120.1(2) ?
C36 C35 H35 . . 119.9 ?
C71 C76 H76 . . 119.8 ?
C71 C76 C75 . . 120.4(2) ?
C75 C76 H76 . . 119.8 ?
C20 C21 H21 . . 120.3 ?
C22 C21 C20 . . 119.4(2) ?
C22 C21 H21 . . 120.3 ?
C23 C22 C21 . . 120.1(2) ?
C23 C22 H22 . . 120.0 ?
C21 C22 H22 . . 120.0 ?
C72 C73 H73 . . 120.0 ?
C72 C73 C74 . . 120.0(2) ?
C74 C73 H73 . . 120.0 ?
C73 C74 H74 . . 120.3 ?
C73 C74 C75 . . 119.5(2) ?
C75 C74 H74 . . 120.3 ?
C76 C75 C74 . . 119.8(2) ?
C76 C75 H75 . . 120.1 ?
C74 C75 H75 . . 120.1 ?

loop_
_geom_bond_atom_site_label_1
_geom_bond_atom_site_label_2
_geom_bond_site_symmetry_2
_geom_bond_distance
_geom_bond_publ_flag
O7 C49 . 1.3604(18) ?
O7 C39 . 1.4565(17) ?
O4 C2 . 1.4598(19) ?
O4 C25 . 1.3452(19) ?
O10 C40 . 1.4628(18) ?
O10 C63 . 1.3382(19) ?
O1 C1 . 1.4551(18) ?
O1 C11 . 1.356(2) ?
O9 C53 . 1.3669(18) ?
O9 C56 . 1.4386(19) ?
O3 C15 . 1.3671(18) ?
O3 C18 . 1.436(2) ?
O8 C49 . 1.2084(18) ?
O12 C67 . 1.370(2) ?
O12 C70 . 1.432(2) ?
O6 C29 . 1.373(2) ?
O6 C32 . 1.431(2) ?
O2 C11 . 1.209(2) ?
O5 C25 . 1.212(2) ?
O11 C63 . 1.215(2) ?
C42 C41 . 1.516(2) ?
C42 C45 . 1.400(2) ?
C42 C43 . 1.394(2) ?
C55 H55 . 0.9500 ?
C55 C54 . 1.391(2) ?
C55 C50 . 1.388(2) ?
C54 H54 . 0.9500 ?
C54 C53 . 1.390(2) ?
C17 H17 . 0.9500 ?
C17 C12 . 1.390(2) ?
C17 C16 . 1.391(2) ?
C53 C52 . 1.394(2) ?
C12 C13 . 1.397(2) ?
C12 C11 . 1.480(2) ?
C50 C49 . 1.481(2) ?
C50 C51 . 1.395(2) ?
C16 H16 . 0.9500 ?
C16 C15 . 1.393(2) ?
C41 H41A . 0.9900 ?
C41 H41B . 0.9900 ?
C41 C40 . 1.521(2) ?
C5 C4 . 1.394(2) ?
C5 C6 . 1.513(2) ?
C5 C10 . 1.392(2) ?
C40 H40 . 1.0000 ?
C40 C39 . 1.512(2) ?
C15 C14 . 1.395(2) ?
C57 C62 . 1.381(2) ?
C57 C56 . 1.504(2) ?
C57 C58 . 1.383(2) ?
C39 H39 . 1.0000 ?
C39 C44 . 1.516(2) ?
C13 H13 . 0.9500 ?
C13 C14 . 1.377(2) ?
C45 H45 . 0.9500 ?
C45 C46 . 1.379(2) ?
C43 C44 . 1.516(2) ?
C43 C48 . 1.392(2) ?
C4 C3 . 1.511(2) ?
C4 C7 . 1.396(2) ?
C14 H14 . 0.9500 ?
C3 H3A . 0.9900 ?
C3 H3B . 0.9900 ?
C3 C2 . 1.518(2) ?
C19 C24 . 1.376(2) ?
C19 C20 . 1.373(3) ?
C19 C18 . 1.495(2) ?
C51 H51 . 0.9500 ?
C51 C52 . 1.379(2) ?
C1 H1 . 1.0000 ?
C1 C2 . 1.512(2) ?
C1 C6 . 1.520(2) ?
C30 H30 . 0.9500 ?
C30 C31 . 1.384(2) ?
C30 C29 . 1.388(2) ?
C69 H69 . 0.9500 ?
C69 C64 . 1.395(2) ?
C69 C68 . 1.380(2) ?
C26 C25 . 1.485(2) ?
C26 C31 . 1.393(2) ?
C26 C27 . 1.388(2) ?
C62 H62 . 0.9500 ?
C62 C61 . 1.380(2) ?
C64 C63 . 1.479(2) ?
C64 C65 . 1.393(2) ?
C52 H52 . 0.9500 ?
C44 H44A . 0.9900 ?
C44 H44B . 0.9900 ?
C2 H2 . 1.0000 ?
C56 H56A . 0.9900 ?
C56 H56B . 0.9900 ?
C7 H7 . 0.9500 ?
C7 C8 . 1.383(3) ?
C6 H6A . 0.9900 ?
C6 H6B . 0.9900 ?
C46 H46 . 0.9500 ?
C46 C47 . 1.385(3) ?
C31 H31 . 0.9500 ?
C68 H68 . 0.9500 ?
C68 C67 . 1.389(2) ?
C60 H60 . 0.9500 ?
C60 C61 . 1.377(3) ?
C60 C59 . 1.366(3) ?
C48 H48 . 0.9500 ?
C48 C47 . 1.377(2) ?
C47 H47 . 0.9500 ?
C10 H10 . 0.9500 ?
C10 C9 . 1.380(2) ?
C67 C66 . 1.390(3) ?
C71 C72 . 1.370(3) ?
C71 C70 . 1.500(3) ?
C71 C76 . 1.380(3) ?
C8 H8 . 0.9500 ?
C8 C9 . 1.384(3) ?
C61 H61 . 0.9500 ?
C33 C32 . 1.505(3) ?
C33 C34 . 1.376(3) ?
C33 C38 . 1.386(3) ?
C27 H27 . 0.9500 ?
C27 C28 . 1.388(3) ?
C29 C28 . 1.390(3) ?
C65 H65 . 0.9500 ?
C65 C66 . 1.385(3) ?
C9 H9 . 0.9500 ?
C24 H24 . 0.9500 ?
C24 C23 . 1.355(3) ?
C58 H58 . 0.9500 ?
C58 C59 . 1.383(3) ?
C28 H28 . 0.9500 ?
C59 H59 . 0.9500 ?
C20 H20 . 0.9500 ?
C20 C21 . 1.391(3) ?
C66 H66 . 0.9500 ?
C18 H18A . 0.9900 ?
C18 H18B . 0.9900 ?
C32 H32A . 0.9900 ?
C32 H32B . 0.9900 ?
C23 H23 . 0.9500 ?
C23 C22 . 1.352(4) ?
C34 H34 . 0.9500 ?
C34 C35 . 1.376(3) ?
C38 H38 . 0.9500 ?
C38 C37 . 1.385(3) ?
C72 H72 . 0.9500 ?
C72 C73 . 1.367(3) ?
C36 H36 . 0.9500 ?
C36 C37 . 1.379(3) ?
C36 C35 . 1.373(3) ?
C37 H37 . 0.9500 ?
C70 H70A . 0.9900 ?
C70 H70B . 0.9900 ?
C35 H35 . 0.9500 ?
C76 H76 . 0.9500 ?
C76 C75 . 1.381(3) ?
C21 H21 . 0.9500 ?
C21 C22 . 1.378(4) ?
C22 H22 . 0.9500 ?
C73 H73 . 0.9500 ?
C73 C74 . 1.370(4) ?
C74 H74 . 0.9500 ?
C74 C75 . 1.387(3) ?
C75 H75 . 0.9500 ?

loop_
_geom_torsion_atom_site_label_1
_geom_torsion_atom_site_label_2
_geom_torsion_atom_site_label_3
_geom_torsion_atom_site_label_4
_geom_torsion_site_symmetry_1
_geom_torsion_site_symmetry_2
_geom_torsion_site_symmetry_3
_geom_torsion_site_symmetry_4
_geom_torsion
_geom_torsion_publ_flag
O7 C39 C44 C43 . . . . 168.91(12) ?
O10 C40 C39 O7 . . . . -62.81(15) ?
O10 C40 C39 C44 . . . . 58.18(16) ?
O1 C1 C2 O4 . . . . -64.81(15) ?
O1 C1 C2 C3 . . . . 176.83(13) ?
O1 C1 C6 C5 . . . . 165.40(13) ?
O9 C53 C52 C51 . . . . -177.61(15) ?
O3 C15 C14 C13 . . . . -177.18(14) ?
O12 C67 C66 C65 . . . . -177.83(18) ?
O6 C29 C28 C27 . . . . 179.87(18) ?
C42 C41 C40 O10 . . . . -76.69(17) ?
C42 C41 C40 C39 . . . . 41.53(18) ?
C42 C45 C46 C47 . . . . 0.2(3) ?
C42 C43 C44 C39 . . . . -20.8(2) ?
C42 C43 C48 C47 . . . . -1.0(3) ?
C55 C54 C53 O9 . . . . 176.59(14) ?
C55 C54 C53 C52 . . . . -1.6(2) ?
C55 C50 C49 O7 . . . . 10.4(2) ?
C55 C50 C49 O8 . . . . -169.08(16) ?
C55 C50 C51 C52 . . . . -0.5(2) ?
C54 C55 C50 C49 . . . . 178.54(14) ?
C54 C55 C50 C51 . . . . -0.4(2) ?
C54 C53 C52 C51 . . . . 0.8(3) ?
C17 C12 C13 C14 . . . . -0.6(2) ?
C17 C12 C11 O1 . . . . 3.7(2) ?
C17 C12 C11 O2 . . . . -175.24(18) ?
C17 C16 C15 O3 . . . . 176.41(14) ?
C17 C16 C15 C14 . . . . -2.0(2) ?
C53 O9 C56 C57 . . . . -176.79(13) ?
C12 C17 C16 C15 . . . . 1.3(2) ?
C12 C13 C14 C15 . . . . -0.1(2) ?
C50 C55 C54 C53 . . . . 1.4(2) ?
C50 C51 C52 C53 . . . . 0.3(3) ?
C16 C17 C12 C13 . . . . -0.1(2) ?
C16 C17 C12 C11 . . . . 179.80(15) ?
C16 C15 C14 C13 . . . . 1.3(2) ?
C41 C42 C45 C46 . . . . 177.71(15) ?
C41 C42 C43 C44 . . . . 2.9(2) ?
C41 C42 C43 C48 . . . . -177.26(15) ?
C41 C40 C39 O7 . . . . 177.92(12) ?
C41 C40 C39 C44 . . . . -61.09(17) ?
C5 C4 C3 C2 . . . . -16.6(2) ?
C5 C4 C7 C8 . . . . -0.2(2) ?
C5 C10 C9 C8 . . . . 0.1(3) ?
C40 O10 C63 O11 . . . . 4.5(2) ?
C40 O10 C63 C64 . . . . -176.07(13) ?
C40 C39 C44 C43 . . . . 49.85(18) ?
C49 O7 C39 C40 . . . . -156.72(13) ?
C49 O7 C39 C44 . . . . 81.17(16) ?
C49 C50 C51 C52 . . . . -179.49(16) ?
C15 O3 C18 C19 . . . . -167.01(14) ?
C57 C62 C61 C60 . . . . 0.6(3) ?
C57 C58 C59 C60 . . . . 0.3(3) ?
C39 O7 C49 O8 . . . . 2.6(2) ?
C39 O7 C49 C50 . . . . -176.88(13) ?
C13 C12 C11 O1 . . . . -176.45(14) ?
C13 C12 C11 O2 . . . . 4.6(3) ?
C45 C42 C41 C40 . . . . 168.67(14) ?
C45 C42 C43 C44 . . . . -179.26(14) ?
C45 C42 C43 C48 . . . . 0.6(2) ?
C45 C46 C47 C48 . . . . -0.7(3) ?
C43 C42 C41 C40 . . . . -13.5(2) ?
C43 C42 C45 C46 . . . . -0.2(2) ?
C43 C48 C47 C46 . . . . 1.1(3) ?
C4 C5 C6 C1 . . . . -16.7(2) ?
C4 C5 C10 C9 . . . . 0.5(3) ?
C4 C3 C2 O4 . . . . -71.61(18) ?
C4 C3 C2 C1 . . . . 46.18(19) ?
C4 C7 C8 C9 . . . . 0.8(3) ?
C3 C4 C7 C8 . . . . 178.08(16) ?
C19 C24 C23 C22 . . . . 0.3(3) ?
C19 C20 C21 C22 . . . . 0.9(3) ?
C51 C50 C49 O7 . . . . -170.71(14) ?
C51 C50 C49 O8 . . . . 9.8(3) ?
C1 O1 C11 O2 . . . . 0.1(2) ?
C1 O1 C11 C12 . . . . -178.79(13) ?
C30 C29 C28 C27 . . . . -0.5(3) ?
C69 C64 C63 O10 . . . . -12.0(2) ?
C69 C64 C63 O11 . . . . 167.45(18) ?
C69 C64 C65 C66 . . . . 0.1(3) ?
C69 C68 C67 O12 . . . . 178.38(16) ?
C69 C68 C67 C66 . . . . -0.1(3) ?
C26 C27 C28 C29 . . . . 0.3(3) ?
C62 C57 C56 O9 . . . . -73.3(2) ?
C62 C57 C58 C59 . . . . -0.9(3) ?
C64 C69 C68 C67 . . . . -0.3(3) ?
C64 C65 C66 C67 . . . . -0.5(3) ?
C44 C43 C48 C47 . . . . 178.78(16) ?
C2 O4 C25 O5 . . . . 9.2(3) ?
C2 O4 C25 C26 . . . . -168.90(13) ?
C2 C1 C6 C5 . . . . 47.07(18) ?
C63 O10 C40 C41 . . . . -112.87(15) ?
C63 O10 C40 C39 . . . . 127.15(14) ?
C63 C64 C65 C66 . . . . 179.33(18) ?
C56 O9 C53 C54 . . . . -1.8(2) ?
C56 O9 C53 C52 . . . . 176.53(15) ?
C56 C57 C62 C61 . . . . -177.81(16) ?
C56 C57 C58 C59 . . . . 177.38(16) ?
C7 C4 C3 C2 . . . . 165.19(15) ?
C7 C8 C9 C10 . . . . -0.8(3) ?
C25 O4 C2 C3 . . . . -131.03(15) ?
C25 O4 C2 C1 . . . . 109.85(15) ?
C25 C26 C31 C30 . . . . 176.86(16) ?
C25 C26 C27 C28 . . . . -177.23(18) ?
C11 O1 C1 C2 . . . . -159.40(14) ?
C11 O1 C1 C6 . . . . 79.36(17) ?
C11 C12 C13 C14 . . . . 179.55(15) ?
C6 C5 C4 C3 . . . . 1.5(2) ?
C6 C5 C4 C7 . . . . 179.77(14) ?
C6 C5 C10 C9 . . . . -179.73(16) ?
C6 C1 C2 O4 . . . . 55.78(17) ?
C6 C1 C2 C3 . . . . -62.59(18) ?
C31 C30 C29 O6 . . . . 179.92(15) ?
C31 C30 C29 C28 . . . . 0.3(3) ?
C31 C26 C25 O4 . . . . -5.1(2) ?
C31 C26 C25 O5 . . . . 176.89(18) ?
C31 C26 C27 C28 . . . . 0.1(3) ?
C68 C69 C64 C63 . . . . -178.87(16) ?
C68 C69 C64 C65 . . . . 0.3(3) ?
C68 C67 C66 C65 . . . . 0.5(3) ?
C48 C43 C44 C39 . . . . 159.36(15) ?
C10 C5 C4 C3 . . . . -178.72(15) ?
C10 C5 C4 C7 . . . . -0.5(2) ?
C10 C5 C6 C1 . . . . 163.52(15) ?
C67 O12 C70 C71 . . . . -177.57(16) ?
C71 C72 C73 C74 . . . . 0.5(4) ?
C71 C76 C75 C74 . . . . -0.2(4) ?
C61 C60 C59 C58 . . . . 0.8(3) ?
C33 C34 C35 C36 . . . . -0.5(3) ?
C33 C38 C37 C36 . . . . -1.2(3) ?
C27 C26 C25 O4 . . . . 172.13(16) ?
C27 C26 C25 O5 . . . . -5.9(3) ?
C27 C26 C31 C30 . . . . -0.3(3) ?
C29 O6 C32 C33 . . . . -179.42(16) ?
C29 C30 C31 C26 . . . . 0.2(3) ?
C65 C64 C63 O10 . . . . 168.78(16) ?
C65 C64 C63 O11 . . . . -11.8(3) ?
C24 C19 C20 C21 . . . . -0.8(3) ?
C24 C19 C18 O3 . . . . -77.0(2) ?
C24 C23 C22 C21 . . . . -0.2(3) ?
C58 C57 C62 C61 . . . . 0.5(3) ?
C58 C57 C56 O9 . . . . 108.43(18) ?
C59 C60 C61 C62 . . . . -1.3(3) ?
C20 C19 C24 C23 . . . . 0.2(3) ?
C20 C19 C18 O3 . . . . 103.2(2) ?
C20 C21 C22 C23 . . . . -0.4(3) ?
C18 O3 C15 C16 . . . . -5.2(2) ?
C18 O3 C15 C14 . . . . 173.25(16) ?
C18 C19 C24 C23 . . . . -179.55(17) ?
C18 C19 C20 C21 . . . . 178.91(17) ?
C32 O6 C29 C30 . . . . -177.81(16) ?
C32 O6 C29 C28 . . . . 1.8(3) ?
C32 C33 C34 C35 . . . . -175.7(2) ?
C32 C33 C38 C37 . . . . 176.56(19) ?
C34 C33 C32 O6 . . . . -127.81(19) ?
C34 C33 C38 C37 . . . . -0.3(3) ?
C38 C33 C32 O6 . . . . 55.4(2) ?
C38 C33 C34 C35 . . . . 1.1(3) ?
C72 C71 C70 O12 . . . . -135.41(19) ?
C72 C71 C76 C75 . . . . -0.3(3) ?
C72 C73 C74 C75 . . . . -1.0(4) ?
C37 C36 C35 C34 . . . . -0.9(3) ?
C70 O12 C67 C68 . . . . -178.67(17) ?
C70 O12 C67 C66 . . . . -0.3(3) ?
C70 C71 C72 C73 . . . . -176.6(2) ?
C70 C71 C76 C75 . . . . 176.4(2) ?
C35 C36 C37 C38 . . . . 1.8(3) ?
C76 C71 C72 C73 . . . . 0.2(3) ?
C76 C71 C70 O12 . . . . 47.9(3) ?
C73 C74 C75 C76 . . . . 0.9(4) ?

_cod_database_fobs_code 2022280
